data_4034403
loop_
_publ_author_name
'Conboy, Darren'
'Mirallai, Styliana I.'
'Craig, Austin'
'McArdle, Patrick'
'Al-Kinani, Ali A'
'Barton, Stephen'
'Aldabbagh, Fawaz'

_publ_section_title
;
 Incorporating Morpholine and Oxetane into Benzimidazolequinone Antitumor
 Agents: The Discovery of 1,4,6,9-Tetramethoxyphenazine from Hydrogen
 Peroxide and Hydroiodic Acid-Mediated Oxidative Cyclizations.
;
_journal_issue 15
_journal_name_full 'The Journal of organic chemistry'
_journal_page_first 9811
_journal_page_last 9818
_journal_paper_doi 10.1021/acs.joc.9b01427
_journal_volume 84
_journal_year 2019
_chemical_formula_sum 'C15 H18 N2 O3'
_chemical_formula_weight 274.31
_space_group_crystal_system monoclinic
_space_group_IT_number 14
_space_group_name_Hall '-P 2yn'
_space_group_name_H-M_alt 'P 1 21/n 1'
_atom_sites_solution_hydrogens geom
_audit_creation_method SHELXL-2018/3
_cell_angle_alpha 90
_cell_angle_beta 92.242(14)
_cell_angle_gamma 90
_cell_formula_units_Z 4
_cell_length_a 5.6645(8)
_cell_length_b 11.4388(17)
_cell_length_c 21.259(4)
_cell_measurement_reflns_used 1881
_cell_measurement_temperature 298.0(1)
_cell_measurement_theta_max 29.0840
_cell_measurement_theta_min 6.0770
_cell_volume 1376.4(4)
_computing_cell_refinement
; 
crysalispro, agilent technologies, 
version 1.171.37.35 (release 13-08-2014 crysalis171 .net) 
(compiled aug 13 2014,18:06:01) 
;
_computing_data_collection
; 
crysalispro, agilent technologies, 
version 1.171.37.35 (release 13-08-2014 crysalis171 .net) 
(compiled aug 13 2014,18:06:01) 
;
_computing_data_reduction
; 
crysalispro, agilent technologies, 
version 1.171.37.35 (release 13-08-2014 crysalis171 .net) 
(compiled aug 13 2014,18:06:01) 
;
_computing_molecular_graphics 'ORTEX - P. McArdle, J.Appl.Cryst.,1995,28,65-65.'
_computing_publication_material 'Oscail - P. McArdle, J.Appl.Cryst.,2017,50,320-326.'
_computing_structure_refinement 'SHELXL-2018/3 (Sheldrick, 2018)'
_computing_structure_solution 'SHELXT 2014/5 (Sheldrick, 2014)'
_diffrn_ambient_temperature 298.0(1)
_diffrn_detector_area_resol_mean 16.1048
_diffrn_measured_fraction_theta_full 0.809
_diffrn_measured_fraction_theta_max 0.719
_diffrn_measurement_device_type 'xcalibur, sapphire3'
_diffrn_measurement_method '\w scans'
_diffrn_radiation_type MoK\a
_diffrn_radiation_wavelength 0.71073
_diffrn_reflns_av_R_equivalents 0.1683
_diffrn_reflns_av_unetI/netI 0.1249
_diffrn_reflns_Laue_measured_fraction_full 0.809
_diffrn_reflns_Laue_measured_fraction_max 0.719
_diffrn_reflns_limit_h_max 7
_diffrn_reflns_limit_h_min -6
_diffrn_reflns_limit_k_max 11
_diffrn_reflns_limit_k_min -15
_diffrn_reflns_limit_l_max 27
_diffrn_reflns_limit_l_min -24
_diffrn_reflns_number 5228
_diffrn_reflns_point_group_measured_fraction_full 0.809
_diffrn_reflns_point_group_measured_fraction_max 0.719
_diffrn_reflns_theta_full 25.242
_diffrn_reflns_theta_max 29.180
_diffrn_reflns_theta_min 3.689
_diffrn_source 'enhance (mo) x-ray source'
_exptl_absorpt_coefficient_mu 0.093
_exptl_absorpt_correction_T_max 1.00000
_exptl_absorpt_correction_T_min 0.11921
_exptl_absorpt_correction_type multi-scan
_exptl_absorpt_process_details
; 
crysalispro, agilent technologies, 
version 1.171.37.35 (release 13-08-2014 crysalis171 .net) 
(compiled aug 13 2014,18:06:01) 
;
_exptl_crystal_colour Colourless
_exptl_crystal_density_diffrn 1.324
_exptl_crystal_description Parallelepiped
_exptl_crystal_F_000 584
_exptl_crystal_size_max 0.50
_exptl_crystal_size_mid 0.40
_exptl_crystal_size_min 0.20
_refine_diff_density_max 0.417
_refine_diff_density_min -0.371
_refine_diff_density_rms 0.117
_refine_ls_extinction_method none
_refine_ls_goodness_of_fit_ref 1.243
_refine_ls_hydrogen_treatment constr
_refine_ls_matrix_type full
_refine_ls_number_parameters 183
_refine_ls_number_reflns 2672
_refine_ls_number_restraints 0
_refine_ls_restrained_S_all 1.243
_refine_ls_R_factor_all 0.1730
_refine_ls_R_factor_gt 0.1293
_refine_ls_shift/su_max 0.000
_refine_ls_shift/su_mean 0.000
_refine_ls_structure_factor_coef Fsqd
_refine_ls_weighting_details 'w=1/[\s^2^(Fo^2^)+(0.2000P)^2^] where P=(Fo^2^+2Fc^2^)/3'
_refine_ls_weighting_scheme calc
_refine_ls_wR_factor_gt 0.3623
_refine_ls_wR_factor_ref 0.3900
_reflns_Friedel_coverage 0.000
_reflns_number_gt 1478
_reflns_number_total 2672
_reflns_threshold_expression 'I > 2\s(I)'
_cod_data_source_file jo9b01427_si_003.cif
_cod_data_source_block cdx_001
_cod_original_sg_symbol_H-M 'P 21/n'
_cod_database_code 4034403
_shelx_shelxl_version_number 2018/3
_shelx_space_group_comment
; 
The symmetry employed for this shelxl refinement is uniquely defined 
by the following loop, which should always be used as a source of 
symmetry information in preference to the above space-group names. 
They are only intended as comments. 
;
_shelx_estimated_absorpt_t_min 0.955
_shelx_estimated_absorpt_t_max 0.982

loop_
_space_group_symop_operation_xyz
'x, y, z'
'x+1/2, -y+1/2, z+1/2'
'-x, -y, -z'
'-x-1/2, y-1/2, -z-1/2'

loop_
_atom_site_label
_atom_site_type_symbol
_atom_site_fract_x
_atom_site_fract_y
_atom_site_fract_z
_atom_site_U_iso_or_equiv
_atom_site_adp_type
_atom_site_occupancy
_atom_site_site_symmetry_order
_atom_site_calc_flag
_atom_site_refinement_flags_posn
_atom_site_refinement_flags_adp
O1 O 0.7259(7) 0.4250(4) 0.6183(2) 0.0641(12) Uani 1 1 d . .
O2 O 0.1556(8) 0.8234(3) 0.59902(18) 0.0597(11) Uani 1 1 d . .
N2 N 0.1200(7) 0.6369(3) 0.69490(19) 0.0406(10) Uani 1 1 d . .
N1 N 0.3494(8) 0.4753(4) 0.7012(2) 0.0480(11) Uani 1 1 d . .
O3 O 0.0157(12) 0.6293(6) 0.9129(2) 0.0991(19) Uani 1 1 d . .
C1 C 0.5969(8) 0.5243(5) 0.6095(2) 0.0443(12) Uani 1 1 d . .
C2 C 0.4149(8) 0.5444(4) 0.6517(2) 0.0409(11) Uani 1 1 d . .
C3 C 0.2745(8) 0.6444(4) 0.6472(2) 0.0395(11) Uani 1 1 d . .
C4 C 0.3064(9) 0.7296(4) 0.5999(2) 0.0433(11) Uani 1 1 d . .
C5 C 0.4823(10) 0.7097(5) 0.5592(3) 0.0519(13) Uani 1 1 d . .
H5 H 0.508700 0.764293 0.527797 0.067 Uiso 1 1 calc R U
C6 C 0.6249(9) 0.6091(5) 0.5632(3) 0.0506(13) Uani 1 1 d . .
H6 H 0.741547 0.598854 0.534056 0.066 Uiso 1 1 calc R U
C7 C 0.9057(10) 0.4034(6) 0.5750(3) 0.0640(17) Uani 1 1 d . .
H7A H 0.836465 0.398476 0.533117 0.083 Uiso 1 1 calc R U
H7B H 0.983600 0.331057 0.585515 0.083 Uiso 1 1 calc R U
H7C H 1.018530 0.466018 0.577054 0.083 Uiso 1 1 calc R U
C8 C 0.1371(14) 0.8891(6) 0.5428(3) 0.0689(18) Uani 1 1 d . .
H8A H 0.276744 0.935787 0.538994 0.090 Uiso 1 1 calc R U
H8B H 0.001342 0.939246 0.543725 0.090 Uiso 1 1 calc R U
H8C H 0.120771 0.837100 0.507474 0.090 Uiso 1 1 calc R U
C9 C 0.1722(9) 0.5344(4) 0.7254(2) 0.0434(12) Uani 1 1 d . .
C10 C 0.0370(12) 0.4975(5) 0.7812(3) 0.0575(14) Uani 1 1 d . .
H10A H 0.139606 0.453418 0.810105 0.075 Uiso 1 1 calc R U
H10B H -0.093106 0.447252 0.767548 0.075 Uiso 1 1 calc R U
C11 C -0.0575(8) 0.6035(5) 0.8143(3) 0.0472(12) Uani 1 1 d . .
C12 C -0.1984(9) 0.6777(5) 0.7677(3) 0.0530(14) Uani 1 1 d . .
H12A H -0.326916 0.631348 0.749338 0.069 Uiso 1 1 calc R U
H12B H -0.267162 0.742836 0.789761 0.069 Uiso 1 1 calc R U
C13 C -0.0517(9) 0.7246(4) 0.7156(2) 0.0464(12) Uani 1 1 d . .
H13A H -0.154937 0.746862 0.680155 0.060 Uiso 1 1 calc R U
H13B H 0.032252 0.793862 0.730326 0.060 Uiso 1 1 calc R U
C14 C -0.1683(12) 0.5748(7) 0.8778(3) 0.075(2) Uani 1 1 d . .
H14A H -0.320367 0.612014 0.882607 0.097 Uiso 1 1 calc R U
H14B H -0.178983 0.491554 0.885794 0.097 Uiso 1 1 calc R U
C15 C 0.1238(11) 0.6684(7) 0.8570(3) 0.0649(17) Uani 1 1 d . .
H15A H 0.283803 0.639832 0.853220 0.084 Uiso 1 1 calc R U
H15B H 0.118225 0.752625 0.851648 0.084 Uiso 1 1 calc R U

loop_
_atom_site_aniso_label
_atom_site_aniso_U_11
_atom_site_aniso_U_22
_atom_site_aniso_U_33
_atom_site_aniso_U_23
_atom_site_aniso_U_13
_atom_site_aniso_U_12
O1 0.065(2) 0.053(3) 0.074(3) 0.0052(19) 0.003(2) 0.0240(19)
O2 0.090(3) 0.037(2) 0.052(2) 0.0101(15) 0.008(2) 0.0199(19)
N2 0.055(2) 0.022(2) 0.045(2) 0.0025(14) -0.0020(18) 0.0000(15)
N1 0.068(3) 0.025(2) 0.051(3) 0.0032(15) 0.000(2) -0.0014(18)
O3 0.134(4) 0.111(5) 0.051(3) -0.006(3) -0.008(3) 0.014(4)
C1 0.049(2) 0.033(3) 0.051(3) -0.0009(19) -0.007(2) 0.0036(19)
C2 0.054(2) 0.027(2) 0.040(3) -0.0038(17) -0.006(2) 0.0012(19)
C3 0.052(2) 0.023(2) 0.043(3) -0.0023(16) -0.009(2) -0.0017(17)
C4 0.063(3) 0.027(2) 0.039(3) 0.0027(17) -0.003(2) 0.0002(19)
C5 0.069(3) 0.038(3) 0.049(3) 0.007(2) 0.001(3) 0.001(2)
C6 0.058(3) 0.045(3) 0.049(3) 0.001(2) 0.002(2) -0.005(2)
C7 0.057(3) 0.053(4) 0.082(4) -0.009(3) -0.004(3) 0.009(3)
C8 0.105(5) 0.044(4) 0.058(4) 0.014(3) 0.012(3) 0.029(3)
C9 0.066(3) 0.017(2) 0.047(3) -0.0013(16) -0.005(2) 0.0009(19)
C10 0.085(3) 0.026(3) 0.062(3) 0.006(2) 0.017(3) -0.009(2)
C11 0.047(2) 0.041(3) 0.054(3) 0.005(2) 0.003(2) 0.000(2)
C12 0.046(2) 0.057(4) 0.056(3) 0.008(2) -0.005(2) -0.003(2)
C13 0.062(3) 0.029(3) 0.048(3) -0.0027(18) 0.001(2) 0.008(2)
C14 0.072(4) 0.076(5) 0.078(5) 0.024(4) 0.029(4) 0.020(3)
C15 0.071(3) 0.062(4) 0.060(4) -0.007(3) -0.014(3) 0.005(3)

loop_
_atom_type_symbol
_atom_type_description
_atom_type_scat_dispersion_real
_atom_type_scat_dispersion_imag
_atom_type_scat_source
C C 0.0033 0.0016 'International Tables Vol C Tables 4.2.6.8 and 6.1.1.4'
H H 0.0000 0.0000 'International Tables Vol C Tables 4.2.6.8 and 6.1.1.4'
N N 0.0061 0.0033 'International Tables Vol C Tables 4.2.6.8 and 6.1.1.4'
O O 0.0106 0.0060 'International Tables Vol C Tables 4.2.6.8 and 6.1.1.4'

loop_
_geom_angle_atom_site_label_1
_geom_angle_atom_site_label_2
_geom_angle_atom_site_label_3
_geom_angle
C1 O1 C7 116.8(5)
C4 O2 C8 117.0(4)
C9 N2 C3 105.8(4)
C9 N2 C13 125.0(5)
C3 N2 C13 128.8(4)
C9 N1 C2 103.5(4)
C14 O3 C15 91.7(4)
O1 C1 C6 127.1(5)
O1 C1 C2 116.7(5)
C6 C1 C2 116.2(5)
N1 C2 C3 110.7(4)
N1 C2 C1 128.1(4)
C3 C2 C1 121.2(5)
N2 C3 C2 106.1(4)
N2 C3 C4 132.2(4)
C2 C3 C4 121.7(5)
C5 C4 O2 126.3(5)
C5 C4 C3 116.8(5)
O2 C4 C3 116.8(4)
C4 C5 C6 122.0(5)
C4 C5 H5 119.0
C6 C5 H5 119.0
C1 C6 C5 122.0(5)
C1 C6 H6 119.0
C5 C6 H6 119.0
O1 C7 H7A 109.5
O1 C7 H7B 109.5
H7A C7 H7B 109.5
O1 C7 H7C 109.5
H7A C7 H7C 109.5
H7B C7 H7C 109.5
O2 C8 H8A 109.5
O2 C8 H8B 109.5
H8A C8 H8B 109.5
O2 C8 H8C 109.5
H8A C8 H8C 109.5
H8B C8 H8C 109.5
N1 C9 N2 113.9(5)
N1 C9 C10 125.5(5)
N2 C9 C10 120.6(5)
C9 C10 C11 110.2(4)
C9 C10 H10A 109.6
C11 C10 H10A 109.6
C9 C10 H10B 109.6
C11 C10 H10B 109.6
H10A C10 H10B 108.1
C12 C11 C10 109.4(5)
C12 C11 C15 116.1(5)
C10 C11 C15 115.0(5)
C12 C11 C14 118.1(5)
C10 C11 C14 113.6(5)
C15 C11 C14 82.7(5)
C13 C12 C11 112.9(4)
C13 C12 H12A 109.0
C11 C12 H12A 109.0
C13 C12 H12B 109.0
C11 C12 H12B 109.0
H12A C12 H12B 107.8
N2 C13 C12 111.5(4)
N2 C13 H13A 109.3
C12 C13 H13A 109.3
N2 C13 H13B 109.3
C12 C13 H13B 109.3
H13A C13 H13B 108.0
O3 C14 C11 93.0(5)
O3 C14 C15 44.7(3)
C11 C14 C15 48.4(3)
O3 C14 H14A 113.1
C11 C14 H14A 113.1
C15 C14 H14A 121.7
O3 C14 H14B 113.1
C11 C14 H14B 113.1
C15 C14 H14B 127.8
H14A C14 H14B 110.5
O3 C15 C11 92.4(5)
O3 C15 C14 43.6(4)
C11 C15 C14 48.9(3)
O3 C15 H15A 113.2
C11 C15 H15A 113.2
C14 C15 H15A 127.7
O3 C15 H15B 113.2
C11 C15 H15B 113.2
C14 C15 H15B 121.7
H15A C15 H15B 110.6

loop_
_geom_bond_atom_site_label_1
_geom_bond_atom_site_label_2
_geom_bond_distance
O1 C1 1.360(6)
O1 C7 1.421(8)
O2 C4 1.371(6)
O2 C8 1.413(7)
N2 C9 1.367(6)
N2 C3 1.368(7)
N2 C13 1.476(6)
N1 C9 1.330(7)
N1 C2 1.379(7)
O3 C14 1.404(9)
O3 C15 1.431(10)
C1 C6 1.395(7)
C1 C2 1.412(7)
C2 C3 1.394(6)
C3 C4 1.417(6)
C4 C5 1.365(8)
C5 C6 1.406(8)
C5 H5 0.9300
C6 H6 0.9300
C7 H7A 0.9600
C7 H7B 0.9600
C7 H7C 0.9600
C8 H8A 0.9600
C8 H8B 0.9600
C8 H8C 0.9600
C9 C10 1.497(8)
C10 C11 1.511(8)
C10 H10A 0.9700
C10 H10B 0.9700
C11 C12 1.510(7)
C11 C15 1.534(8)
C11 C14 1.544(8)
C12 C13 1.508(8)
C12 H12A 0.9700
C12 H12B 0.9700
C13 H13A 0.9700
C13 H13B 0.9700
C14 C15 2.034(10)
C14 H14A 0.9700
C14 H14B 0.9700
C15 H15A 0.9700
C15 H15B 0.9700

loop_
_geom_torsion_atom_site_label_1
_geom_torsion_atom_site_label_2
_geom_torsion_atom_site_label_3
_geom_torsion_atom_site_label_4
_geom_torsion
C7 O1 C1 C6 -1.5(8)
C7 O1 C1 C2 178.7(4)
C9 N1 C2 C3 0.0(5)
C9 N1 C2 C1 179.5(4)
O1 C1 C2 N1 -0.3(7)
C6 C1 C2 N1 179.8(5)
O1 C1 C2 C3 179.2(4)
C6 C1 C2 C3 -0.7(7)
C9 N2 C3 C2 -0.2(5)
C13 N2 C3 C2 173.4(4)
C9 N2 C3 C4 179.8(5)
C13 N2 C3 C4 -6.6(8)
N1 C2 C3 N2 0.1(5)
C1 C2 C3 N2 -179.4(4)
N1 C2 C3 C4 -179.9(4)
C1 C2 C3 C4 0.6(7)
C8 O2 C4 C5 17.5(8)
C8 O2 C4 C3 -161.6(5)
N2 C3 C4 C5 179.5(5)
C2 C3 C4 C5 -0.5(7)
N2 C3 C4 O2 -1.3(7)
C2 C3 C4 O2 178.8(4)
O2 C4 C5 C6 -178.6(5)
C3 C4 C5 C6 0.6(8)
O1 C1 C6 C5 -179.1(5)
C2 C1 C6 C5 0.8(7)
C4 C5 C6 C1 -0.7(8)
C2 N1 C9 N2 -0.2(5)
C2 N1 C9 C10 -179.5(5)
C3 N2 C9 N1 0.3(5)
C13 N2 C9 N1 -173.6(4)
C3 N2 C9 C10 179.7(4)
C13 N2 C9 C10 5.8(7)
N1 C9 C10 C11 151.9(5)
N2 C9 C10 C11 -27.4(7)
C9 C10 C11 C12 54.0(6)
C9 C10 C11 C15 -78.8(6)
C9 C10 C11 C14 -171.7(5)
C10 C11 C12 C13 -62.4(6)
C15 C11 C12 C13 69.8(7)
C14 C11 C12 C13 165.6(5)
C9 N2 C13 C12 -11.0(7)
C3 N2 C13 C12 176.5(4)
C11 C12 C13 N2 39.0(6)
C15 O3 C14 C11 4.3(5)
C12 C11 C14 O3 -119.8(5)
C10 C11 C14 O3 110.1(5)
C15 C11 C14 O3 -4.0(5)
C12 C11 C14 C15 -115.7(6)
C10 C11 C14 C15 114.2(5)
C14 O3 C15 C11 -4.3(5)
C12 C11 C15 O3 121.7(5)
C10 C11 C15 O3 -108.7(5)
C14 C11 C15 O3 4.0(5)
C12 C11 C15 C14 117.7(6)
C10 C11 C15 C14 -112.7(6)
